data_7226604
loop_
_publ_author_name
'Huang, Sheng-Han'
'Shih, Yu-Wei'
'Huang, Wen-Tse'
'Li, Deng-Hong'
'Yang, Te-Fang'

_publ_section_title
;
 Tandem additions of 3,4-dihydroisoquinolines to \g-hydroxy
 -\a,\b-unsaturated ketones: a green and new access to
 oxazolo[2,3-a]tetrahydroisoquinolines
;
_journal_name_full 'RSC Adv.'
_journal_paper_doi 10.1039/C6RA20708A
_journal_year 2016
_chemical_formula_moiety 'C19 H19 N O2'
_chemical_formula_sum 'C19 H19 N O2'
_chemical_formula_weight 293.35
_space_group_IT_number 14
_symmetry_cell_setting monoclinic
_symmetry_Int_Tables_number 14
_symmetry_space_group_name_Hall '-P 2ybc'
_symmetry_space_group_name_H-M 'P 1 21/c 1'
_atom_sites_solution_hydrogens geom
_atom_sites_solution_primary direct
_atom_sites_solution_secondary difmap
_audit_creation_method SHELXL-97
_audit_update_record
;
2016-06-07 deposited with the CCDC.
2016-09-21 downloaded from the CCDC.
;
_cell_angle_alpha 90.00
_cell_angle_beta 94.493(2)
_cell_angle_gamma 90.00
_cell_formula_units_Z 4
_cell_length_a 8.0476(5)
_cell_length_b 8.1366(5)
_cell_length_c 23.2624(14)
_cell_measurement_temperature 150(2)
_cell_volume 1518.54(16)
_computing_cell_refinement 'SAINT V7.34A (Bruker AXS, 2006)'
_computing_data_collection 'APEX2 (Bruker AXS, 2010)'
_computing_data_reduction 'SAINT V7.34A (Bruker AXS, 2006)'
_computing_molecular_graphics 'SHELXTL (Sheldrick, 2008)'
_computing_publication_material SHELXTL
_computing_structure_refinement 'SHELXL-97 (Sheldrick, 2008)'
_computing_structure_solution 'SHELXS-97 (Sheldrick, 2008)'
_diffrn_ambient_temperature 150(2)
_diffrn_measured_fraction_theta_full 0.998
_diffrn_measured_fraction_theta_max 0.998
_diffrn_measurement_device_type 'Bruker APEX-II CCD'
_diffrn_measurement_method '\f and \w scans'
_diffrn_radiation_monochromator graphite
_diffrn_radiation_probe x-ray
_diffrn_radiation_type MoK\a
_diffrn_radiation_wavelength 0.71073
_diffrn_reflns_av_R_equivalents 0.0286
_diffrn_reflns_av_sigmaI/netI 0.0111
_diffrn_reflns_limit_h_max 10
_diffrn_reflns_limit_h_min -10
_diffrn_reflns_limit_k_max 10
_diffrn_reflns_limit_k_min -10
_diffrn_reflns_limit_l_max 29
_diffrn_reflns_limit_l_min -29
_diffrn_reflns_number 38076
_diffrn_reflns_theta_full 26.39
_diffrn_reflns_theta_max 26.39
_diffrn_reflns_theta_min 3.06
_diffrn_source 'fine-focus sealed tube'
_exptl_absorpt_coefficient_mu 0.083
_exptl_absorpt_correction_T_max 0.9644
_exptl_absorpt_correction_T_min 0.9581
_exptl_absorpt_correction_type multi-scan
_exptl_absorpt_process_details 'SADABS V2012/1 (Bruker AXS Inc.)'
_exptl_crystal_colour colorless
_exptl_crystal_density_diffrn 1.283
_exptl_crystal_density_method 'not measured'
_exptl_crystal_description parallelepiped
_exptl_crystal_F_000 624
_exptl_crystal_size_max 0.52
_exptl_crystal_size_mid 0.47
_exptl_crystal_size_min 0.44
_refine_diff_density_max 0.214
_refine_diff_density_min -0.287
_refine_diff_density_rms 0.051
_refine_ls_extinction_method none
_refine_ls_goodness_of_fit_ref 1.044
_refine_ls_hydrogen_treatment constr
_refine_ls_matrix_type full
_refine_ls_number_parameters 199
_refine_ls_number_reflns 3106
_refine_ls_number_restraints 0
_refine_ls_restrained_S_all 1.044
_refine_ls_R_factor_all 0.0496
_refine_ls_R_factor_gt 0.0420
_refine_ls_shift/su_max 0.000
_refine_ls_shift/su_mean 0.000
_refine_ls_structure_factor_coef Fsqd
_refine_ls_weighting_details 'calc w=1/[\s^2^(Fo^2^)+(0.0607P)^2^+0.5999P] where P=(Fo^2^+2Fc^2^)/3'
_refine_ls_weighting_scheme calc
_refine_ls_wR_factor_gt 0.1093
_refine_ls_wR_factor_ref 0.1178
_reflns_number_gt 2700
_reflns_number_total 3106
_reflns_threshold_expression >2sigma(I)
_cod_data_source_file c6ra20708a2.cif
_cod_data_source_block 5c
_cod_original_sg_symbol_H-M 'P 21/c'
_cod_database_code 7226604

loop_
_symmetry_equiv_pos_as_xyz
'x, y, z'
'-x, y+1/2, -z+1/2'
'-x, -y, -z'
'x, -y-1/2, z-1/2'

loop_
_atom_site_label
_atom_site_type_symbol
_atom_site_fract_x
_atom_site_fract_y
_atom_site_fract_z
_atom_site_U_iso_or_equiv
_atom_site_adp_type
_atom_site_occupancy
_atom_site_symmetry_multiplicity
_atom_site_calc_flag
_atom_site_refinement_flags
O1 O 1.03011(11) 0.76512(11) 0.24884(4) 0.0281(2) Uani 1 1 d .
O2 O 0.81101(15) 0.70330(12) 0.03963(5) 0.0397(3) Uani 1 1 d .
N N 0.81892(12) 0.73883(12) 0.17557(4) 0.0218(2) Uani 1 1 d .
C1 C 0.74708(16) 0.90532(16) 0.17087(6) 0.0262(3) Uani 1 1 d .
H1A H 0.7261 0.9363 0.1298 0.031 Uiso 1 1 calc R
H1B H 0.8258 0.9858 0.1898 0.031 Uiso 1 1 calc R
C2 C 0.58518(16) 0.90630(18) 0.19988(6) 0.0295(3) Uani 1 1 d .
H2A H 0.5388 1.0191 0.1991 0.035 Uiso 1 1 calc R
H2B H 0.5035 0.8336 0.1784 0.035 Uiso 1 1 calc R
C3 C 0.61190(15) 0.84851(15) 0.26140(5) 0.0240(3) Uani 1 1 d .
C4 C 0.50359(17) 0.89319(18) 0.30291(6) 0.0310(3) Uani 1 1 d .
H4A H 0.4089 0.9591 0.2920 0.037 Uiso 1 1 calc R
C5 C 0.53258(18) 0.84265(19) 0.35957(6) 0.0354(3) Uani 1 1 d .
H5A H 0.4581 0.8742 0.3873 0.042 Uiso 1 1 calc R
C6 C 0.67033(19) 0.74579(17) 0.37597(6) 0.0337(3) Uani 1 1 d .
H6A H 0.6916 0.7128 0.4150 0.040 Uiso 1 1 calc R
C7 C 0.77613(17) 0.69769(16) 0.33514(6) 0.0278(3) Uani 1 1 d .
H7A H 0.8687 0.6290 0.3461 0.033 Uiso 1 1 calc R
C8 C 0.74847(15) 0.74891(14) 0.27793(5) 0.0216(3) Uani 1 1 d .
C9 C 0.86671(14) 0.69374(15) 0.23497(5) 0.0216(3) Uani 1 1 d .
H9A H 0.8770 0.5714 0.2372 0.026 Uiso 1 1 calc R
C10 C 1.11528(16) 0.73065(18) 0.19849(7) 0.0326(3) Uani 1 1 d .
H10A H 1.1745 0.6242 0.2025 0.039 Uiso 1 1 calc R
H10B H 1.1974 0.8181 0.1920 0.039 Uiso 1 1 calc R
C11 C 0.97785(16) 0.72427(16) 0.14763(6) 0.0267(3) Uani 1 1 d .
H11A H 0.9906 0.8198 0.1213 0.032 Uiso 1 1 calc R
C12 C 0.97794(17) 0.56483(17) 0.11358(6) 0.0302(3) Uani 1 1 d .
H12A H 1.0923 0.5423 0.1027 0.036 Uiso 1 1 calc R
H12B H 0.9446 0.4733 0.1382 0.036 Uiso 1 1 calc R
C13 C 0.86021(17) 0.57185(16) 0.05952(6) 0.0283(3) Uani 1 1 d .
C14 C 0.80374(17) 0.41538(16) 0.03049(6) 0.0281(3) Uani 1 1 d .
C15 C 0.8648(2) 0.26172(18) 0.04781(7) 0.0393(4) Uani 1 1 d .
H15A H 0.9486 0.2532 0.0788 0.047 Uiso 1 1 calc R
C16 C 0.8036(3) 0.1208(2) 0.01991(8) 0.0510(5) Uani 1 1 d .
H16A H 0.8466 0.0161 0.0314 0.061 Uiso 1 1 calc R
C17 C 0.6800(2) 0.1328(2) -0.02462(8) 0.0536(5) Uani 1 1 d .
H17A H 0.6367 0.0359 -0.0430 0.064 Uiso 1 1 calc R
C18 C 0.6189(3) 0.2842(2) -0.04271(8) 0.0523(5) Uani 1 1 d .
H18A H 0.5348 0.2920 -0.0736 0.063 Uiso 1 1 calc R
C19 C 0.6814(2) 0.42457(19) -0.01528(6) 0.0389(4) Uani 1 1 d .
H19A H 0.6403 0.5290 -0.0279 0.047 Uiso 1 1 calc R

loop_
_atom_site_aniso_label
_atom_site_aniso_U_11
_atom_site_aniso_U_22
_atom_site_aniso_U_33
_atom_site_aniso_U_23
_atom_site_aniso_U_13
_atom_site_aniso_U_12
O1 0.0179(5) 0.0293(5) 0.0365(5) -0.0046(4) -0.0015(4) -0.0013(3)
O2 0.0556(7) 0.0235(5) 0.0396(6) 0.0052(4) 0.0011(5) 0.0021(5)
N 0.0197(5) 0.0195(5) 0.0263(5) 0.0004(4) 0.0030(4) 0.0027(4)
C1 0.0287(7) 0.0231(6) 0.0269(6) 0.0037(5) 0.0025(5) 0.0069(5)
C2 0.0246(6) 0.0341(7) 0.0296(7) 0.0021(5) 0.0006(5) 0.0121(5)
C3 0.0207(6) 0.0229(6) 0.0281(6) -0.0025(5) 0.0012(5) -0.0006(5)
C4 0.0242(6) 0.0346(7) 0.0343(7) -0.0053(6) 0.0041(5) 0.0022(5)
C5 0.0358(7) 0.0397(8) 0.0321(7) -0.0084(6) 0.0108(6) -0.0071(6)
C6 0.0438(8) 0.0314(7) 0.0258(7) 0.0008(5) 0.0023(6) -0.0087(6)
C7 0.0312(7) 0.0219(6) 0.0292(7) 0.0012(5) -0.0039(5) -0.0035(5)
C8 0.0213(6) 0.0171(6) 0.0261(6) -0.0015(5) -0.0003(5) -0.0034(4)
C9 0.0174(6) 0.0178(6) 0.0291(6) -0.0008(5) -0.0020(5) 0.0005(4)
C10 0.0198(6) 0.0339(7) 0.0445(8) -0.0040(6) 0.0048(6) 0.0018(5)
C11 0.0223(6) 0.0244(6) 0.0344(7) -0.0004(5) 0.0076(5) 0.0016(5)
C12 0.0292(7) 0.0266(7) 0.0357(7) -0.0023(5) 0.0080(5) 0.0056(5)
C13 0.0322(7) 0.0252(7) 0.0293(7) 0.0021(5) 0.0128(5) 0.0024(5)
C14 0.0345(7) 0.0250(7) 0.0267(6) -0.0002(5) 0.0146(5) 0.0003(5)
C15 0.0524(9) 0.0275(7) 0.0388(8) 0.0000(6) 0.0095(7) 0.0071(6)
C16 0.0759(12) 0.0243(7) 0.0553(10) -0.0023(7) 0.0207(9) 0.0039(8)
C17 0.0671(12) 0.0374(9) 0.0582(11) -0.0200(8) 0.0175(9) -0.0118(8)
C18 0.0599(11) 0.0485(10) 0.0480(10) -0.0164(8) 0.0010(8) -0.0017(8)
C19 0.0510(9) 0.0342(8) 0.0320(7) -0.0030(6) 0.0056(6) 0.0037(7)

loop_
_atom_type_symbol
_atom_type_description
_atom_type_scat_dispersion_real
_atom_type_scat_dispersion_imag
_atom_type_scat_source
C C 0.0033 0.0016 'International Tables Vol C Tables 4.2.6.8 and 6.1.1.4'
H H 0.0000 0.0000 'International Tables Vol C Tables 4.2.6.8 and 6.1.1.4'
N N 0.0061 0.0033 'International Tables Vol C Tables 4.2.6.8 and 6.1.1.4'
O O 0.0106 0.0060 'International Tables Vol C Tables 4.2.6.8 and 6.1.1.4'

loop_
_geom_angle_atom_site_label_1
_geom_angle_atom_site_label_2
_geom_angle_atom_site_label_3
_geom_angle
C10 O1 C9 102.91(9)
C9 N C1 112.09(10)
C9 N C11 102.91(9)
C1 N C11 112.80(10)
N C1 C2 108.56(10)
N C1 H1A 110.0
C2 C1 H1A 110.0
N C1 H1B 110.0
C2 C1 H1B 110.0
H1A C1 H1B 108.4
C3 C2 C1 110.99(10)
C3 C2 H2A 109.4
C1 C2 H2A 109.4
C3 C2 H2B 109.4
C1 C2 H2B 109.4
H2A C2 H2B 108.0
C4 C3 C8 118.74(12)
C4 C3 C2 121.65(11)
C8 C3 C2 119.61(11)
C5 C4 C3 120.87(13)
C5 C4 H4A 119.6
C3 C4 H4A 119.6
C4 C5 C6 120.12(13)
C4 C5 H5A 119.9
C6 C5 H5A 119.9
C7 C6 C5 119.59(13)
C7 C6 H6A 120.2
C5 C6 H6A 120.2
C6 C7 C8 120.69(13)
C6 C7 H7A 119.7
C8 C7 H7A 119.7
C7 C8 C3 119.97(12)
C7 C8 C9 118.90(11)
C3 C8 C9 121.12(11)
O1 C9 N 106.17(10)
O1 C9 C8 110.05(10)
N C9 C8 115.05(10)
O1 C9 H9A 108.5
N C9 H9A 108.5
C8 C9 H9A 108.5
O1 C10 C11 105.75(10)
O1 C10 H10A 110.6
C11 C10 H10A 110.6
O1 C10 H10B 110.6
C11 C10 H10B 110.6
H10A C10 H10B 108.7
N C11 C12 109.39(10)
N C11 C10 104.48(10)
C12 C11 C10 113.30(11)
N C11 H11A 109.8
C12 C11 H11A 109.8
C10 C11 H11A 109.8
C13 C12 C11 112.00(11)
C13 C12 H12A 109.2
C11 C12 H12A 109.2
C13 C12 H12B 109.2
C11 C12 H12B 109.2
H12A C12 H12B 107.9
O2 C13 C14 119.83(13)
O2 C13 C12 120.77(12)
C14 C13 C12 119.40(11)
C15 C14 C19 118.79(13)
C15 C14 C13 123.12(13)
C19 C14 C13 118.08(12)
C14 C15 C16 120.14(16)
C14 C15 H15A 119.9
C16 C15 H15A 119.9
C17 C16 C15 119.99(16)
C17 C16 H16A 120.0
C15 C16 H16A 120.0
C18 C17 C16 120.68(16)
C18 C17 H17A 119.7
C16 C17 H17A 119.7
C17 C18 C19 119.22(17)
C17 C18 H18A 120.4
C19 C18 H18A 120.4
C18 C19 C14 121.16(15)
C18 C19 H19A 119.4
C14 C19 H19A 119.4

loop_
_geom_bond_atom_site_label_1
_geom_bond_atom_site_label_2
_geom_bond_distance
O1 C10 1.4305(17)
O1 C9 1.4506(14)
O2 C13 1.2190(17)
N C9 1.4520(16)
N C1 1.4736(15)
N C11 1.4841(15)
C1 C2 1.5135(18)
C1 H1A 0.9900
C1 H1B 0.9900
C2 C3 1.5057(18)
C2 H2A 0.9900
C2 H2B 0.9900
C3 C4 1.3987(18)
C3 C8 1.3951(17)
C4 C5 1.383(2)
C4 H4A 0.9500
C5 C6 1.389(2)
C5 H5A 0.9500
C6 C7 1.381(2)
C6 H6A 0.9500
C7 C8 1.3958(18)
C7 H7A 0.9500
C8 C9 1.5016(17)
C9 H9A 1.0000
C10 C11 1.5557(19)
C10 H10A 0.9900
C10 H10B 0.9900
C11 C12 1.5202(18)
C11 H11A 1.0000
C12 C13 1.515(2)
C12 H12A 0.9900
C12 H12B 0.9900
C13 C14 1.4951(19)
C14 C15 1.391(2)
C14 C19 1.394(2)
C15 C16 1.389(2)
C15 H15A 0.9500
C16 C17 1.382(3)
C16 H16A 0.9500
C17 C18 1.380(3)
C17 H17A 0.9500
C18 C19 1.384(2)
C18 H18A 0.9500
C19 H19A 0.9500

loop_
_geom_torsion_atom_site_label_1
_geom_torsion_atom_site_label_2
_geom_torsion_atom_site_label_3
_geom_torsion_atom_site_label_4
_geom_torsion
C9 N C1 C2 -65.12(13)
C11 N C1 C2 179.27(10)
N C1 C2 C3 55.79(14)
C1 C2 C3 C4 155.99(12)
C1 C2 C3 C8 -23.51(17)
C8 C3 C4 C5 1.3(2)
C2 C3 C4 C5 -178.23(13)
C3 C4 C5 C6 -0.2(2)
C4 C5 C6 C7 -1.3(2)
C5 C6 C7 C8 1.7(2)
C6 C7 C8 C3 -0.59(19)
C6 C7 C8 C9 179.97(11)
C4 C3 C8 C7 -0.88(18)
C2 C3 C8 C7 178.64(11)
C4 C3 C8 C9 178.55(11)
C2 C3 C8 C9 -1.94(18)
C10 O1 C9 N -43.09(12)
C10 O1 C9 C8 -168.19(10)
C1 N C9 O1 -82.73(11)
C11 N C9 O1 38.74(11)
C1 N C9 C8 39.25(14)
C11 N C9 C8 160.72(10)
C7 C8 C9 O1 -66.15(14)
C3 C8 C9 O1 114.41(12)
C7 C8 C9 N 173.99(10)
C3 C8 C9 N -5.44(16)
C9 O1 C10 C11 28.90(12)
C9 N C11 C12 102.26(11)
C1 N C11 C12 -136.75(11)
C9 N C11 C10 -19.33(12)
C1 N C11 C10 101.65(12)
O1 C10 C11 N -5.98(13)
O1 C10 C11 C12 -124.96(11)
N C11 C12 C13 72.14(13)
C10 C11 C12 C13 -171.75(11)
C11 C12 C13 O2 18.41(18)
C11 C12 C13 C14 -161.43(11)
O2 C13 C14 C15 174.58(14)
C12 C13 C14 C15 -5.58(19)
O2 C13 C14 C19 -6.84(19)
C12 C13 C14 C19 173.00(12)
C19 C14 C15 C16 -0.3(2)
C13 C14 C15 C16 178.23(14)
C14 C15 C16 C17 -0.9(3)
C15 C16 C17 C18 1.5(3)
C16 C17 C18 C19 -0.7(3)
C17 C18 C19 C14 -0.6(3)
C15 C14 C19 C18 1.1(2)
C13 C14 C19 C18 -177.55(14)
